data_7055378
loop_
_publ_author_name
'Indoria, Shikha'
'Lobana, Tarlok S.'
'Sood, Henna'
'Arora, Daljit S.'
'Hundal, Geeta'
'Jasinski, Jerry P.'

_publ_section_title
;
 Synthesis, spectroscopy, structures and antimicrobial activity of
 mixed-ligand zinc(ii) complexes of 5-nitro-salicylaldehyde
 thiosemicarbazones
;
_journal_issue 4
_journal_name_full 'New J. Chem.'
_journal_page_first 3642
_journal_paper_doi 10.1039/C5NJ02822A
_journal_volume 40
_journal_year 2016
_chemical_formula_moiety 'C20 H18 N6 O3 S Zn'
_chemical_formula_sum 'C20 H18 N6 O3 S Zn'
_chemical_formula_weight 487.86
_chemical_name_systematic
; 
 ? 
;
_space_group_IT_number 15
_symmetry_cell_setting monoclinic
_symmetry_space_group_name_Hall '-C 2yc'
_symmetry_space_group_name_H-M 'C 1 2/c 1'
_atom_sites_solution_hydrogens geom
_atom_sites_solution_primary direct
_atom_sites_solution_secondary difmap
_audit_creation_method SHELXL-97
_audit_update_record
;
2016-02-01 deposited with the CCDC.
2016-02-17 downloaded from the CCDC.
;
_cell_angle_alpha 90.00
_cell_angle_beta 114.9940(12)
_cell_angle_gamma 90.00
_cell_formula_units_Z 8
_cell_length_a 22.2366(8)
_cell_length_b 12.0486(5)
_cell_length_c 17.9814(6)
_cell_measurement_reflns_used 7518
_cell_measurement_temperature 296(2)
_cell_measurement_theta_max 28.36
_cell_measurement_theta_min 2.46
_cell_volume 4366.4(3)
_computing_cell_refinement 'Bruker SAINT'
_computing_data_collection 'Bruker APEX2'
_computing_data_reduction 'Bruker SAINT'
_computing_molecular_graphics 'Bruker SHELXTL'
_computing_publication_material 'Bruker SHELXTL'
_computing_structure_refinement 'SHELXL-97 (Sheldrick, 2008)'
_computing_structure_solution 'Sir-92 (Altomare et al., 1993)'
_diffrn_ambient_temperature 296(2)
_diffrn_measured_fraction_theta_full 0.994
_diffrn_measured_fraction_theta_max 0.994
_diffrn_measurement_device_type 'Bruker APEX-II CCD'
_diffrn_measurement_method '\f and \w scans'
_diffrn_radiation_monochromator graphite
_diffrn_radiation_source 'fine-focus sealed tube'
_diffrn_radiation_type MoK\a
_diffrn_radiation_wavelength 0.71073
_diffrn_reflns_av_R_equivalents 0.0263
_diffrn_reflns_av_sigmaI/netI 0.0283
_diffrn_reflns_limit_h_max 30
_diffrn_reflns_limit_h_min -31
_diffrn_reflns_limit_k_max 15
_diffrn_reflns_limit_k_min -17
_diffrn_reflns_limit_l_max 25
_diffrn_reflns_limit_l_min -25
_diffrn_reflns_number 25703
_diffrn_reflns_theta_full 30.33
_diffrn_reflns_theta_max 30.33
_diffrn_reflns_theta_min 1.97
_exptl_absorpt_coefficient_mu 1.255
_exptl_absorpt_correction_T_max 0.7461
_exptl_absorpt_correction_T_min 0.6889
_exptl_absorpt_correction_type multi-scan
_exptl_absorpt_process_details 'SADABS-2008/1 - Bruker AXS area detector scaling and absorption correction'
_exptl_crystal_colour colorless
_exptl_crystal_density_diffrn 1.484
_exptl_crystal_density_method 'not measured'
_exptl_crystal_description Prism
_exptl_crystal_F_000 2000
_exptl_crystal_size_max 0.12
_exptl_crystal_size_mid 0.10
_exptl_crystal_size_min 0.08
_refine_diff_density_max 0.535
_refine_diff_density_min -0.319
_refine_diff_density_rms 0.054
_refine_ls_extinction_method none
_refine_ls_goodness_of_fit_ref 1.028
_refine_ls_hydrogen_treatment mixed
_refine_ls_matrix_type full
_refine_ls_number_parameters 284
_refine_ls_number_reflns 6523
_refine_ls_number_restraints 1
_refine_ls_restrained_S_all 1.028
_refine_ls_R_factor_all 0.0561
_refine_ls_R_factor_gt 0.0334
_refine_ls_shift/su_max 0.001
_refine_ls_shift/su_mean 0.000
_refine_ls_structure_factor_coef Fsqd
_refine_ls_weighting_details 'calc w=1/[\s^2^(Fo^2^)+(0.0472P)^2^+1.6009P] where P=(Fo^2^+2Fc^2^)/3'
_refine_ls_weighting_scheme calc
_refine_ls_wR_factor_gt 0.0844
_refine_ls_wR_factor_ref 0.0942
_reflns_number_gt 4739
_reflns_number_total 6523
_reflns_threshold_expression >2sigma(I)
_cod_data_source_file c5nj02822a2.cif
_cod_data_source_block 5
_cod_depositor_comments
;
The following automatic conversions were performed:

'_symmetry_cell_setting' value 'Monoclinic' changed to 'monoclinic'
according to
/usr/data/users/saulius/crontab/automatic-downloads/rss-feeds/RSC/lib/dictionaries/cif_core.dic
dictionary named 'cif_core.dic' version 2.4.2 from 2011-04-26.

'_exptl_absorpt_correction_type' value 'Multi-scan' changed to
'multi-scan' according to
/usr/data/users/saulius/crontab/automatic-downloads/rss-feeds/RSC/lib/dictionaries/cif_core.dic
dictionary named 'cif_core.dic' version 2.4.2 from 2011-04-26.

Automatic conversion script
Id: cif_fix_values 4268 2015-11-12 08:31:59Z antanas 

 Adding full bibliography for 7055375--7055380.cif.
;
_cod_original_sg_symbol_H-M 'C 2/c'
_cod_database_code 7055378

loop_
_symmetry_equiv_pos_as_xyz
'x, y, z'
'-x, y, -z+1/2'
'x+1/2, y+1/2, z'
'-x+1/2, y+1/2, -z+1/2'
'-x, -y, -z'
'x, -y, z-1/2'
'-x+1/2, -y+1/2, -z'
'x+1/2, -y+1/2, z-1/2'

loop_
_atom_site_label
_atom_site_type_symbol
_atom_site_fract_x
_atom_site_fract_y
_atom_site_fract_z
_atom_site_U_iso_or_equiv
_atom_site_adp_type
_atom_site_occupancy
_atom_site_symmetry_multiplicity
_atom_site_calc_flag
_atom_site_refinement_flags
C1 C 0.17629(12) -0.29740(17) 0.31807(14) 0.0530(5) Uani 1 1 d .
H1 H 0.1849 -0.2931 0.2718 0.064 Uiso 1 1 calc R
C2 C 0.15753(12) -0.39772(18) 0.33751(16) 0.0632(6) Uani 1 1 d .
H2 H 0.1527 -0.4598 0.3047 0.076 Uiso 1 1 calc R
C3 C 0.14608(11) -0.40417(19) 0.40639(16) 0.0619(6) Uani 1 1 d .
H3 H 0.1338 -0.4713 0.4215 0.074 Uiso 1 1 calc R
C4 C 0.15283(10) -0.31053(17) 0.45334(13) 0.0496(5) Uani 1 1 d .
H4 H 0.1455 -0.3140 0.5006 0.060 Uiso 1 1 calc R
C5 C 0.17056(8) -0.21151(15) 0.42935(11) 0.0354(4) Uani 1 1 d .
C6 C 0.17884(8) -0.10598(16) 0.47542(10) 0.0362(4) Uani 1 1 d .
C7 C 0.16671(11) -0.0959(2) 0.54459(13) 0.0572(6) Uani 1 1 d .
H7 H 0.1513 -0.1564 0.5637 0.069 Uiso 1 1 calc R
C8 C 0.17763(13) 0.0043(3) 0.58481(14) 0.0668(7) Uani 1 1 d .
H8 H 0.1701 0.0120 0.6316 0.080 Uiso 1 1 calc R
C9 C 0.19974(11) 0.0929(2) 0.55537(13) 0.0573(6) Uani 1 1 d .
H9 H 0.2075 0.1613 0.5817 0.069 Uiso 1 1 calc R
C10 C 0.21015(10) 0.07803(17) 0.48595(12) 0.0460(4) Uani 1 1 d .
H10 H 0.2254 0.1378 0.4659 0.055 Uiso 1 1 calc R
C11 C 0.08415(10) 0.05380(15) 0.21245(11) 0.0402(4) Uani 1 1 d .
C12 C 0.01519(11) 0.04281(18) 0.16293(14) 0.0547(5) Uani 1 1 d .
H12 H -0.0028 -0.0279 0.1489 0.066 Uiso 1 1 calc R
C13 C -0.02571(11) 0.1327(2) 0.13518(14) 0.0585(6) Uani 1 1 d .
H13 H -0.0710 0.1230 0.1041 0.070 Uiso 1 1 calc R
C14 C 0.00089(11) 0.23825(19) 0.15383(14) 0.0536(5) Uani 1 1 d .
C15 C 0.06755(10) 0.25438(17) 0.19845(13) 0.0472(5) Uani 1 1 d .
H15 H 0.0845 0.3262 0.2082 0.057 Uiso 1 1 calc R
C16 C 0.11044(9) 0.16448(15) 0.22952(11) 0.0380(4) Uani 1 1 d .
C17 C 0.18050(9) 0.18981(15) 0.27455(11) 0.0384(4) Uani 1 1 d .
H17 H 0.1938 0.2632 0.2758 0.046 Uiso 1 1 calc R
C18 C 0.33313(10) 0.07368(16) 0.36347(11) 0.0411(4) Uani 1 1 d .
C19 C 0.42194(12) 0.2153(2) 0.41247(18) 0.0693(7) Uani 1 1 d .
H19A H 0.4103 0.2451 0.4548 0.083 Uiso 1 1 calc R
H19B H 0.4010 0.2610 0.3638 0.083 Uiso 1 1 calc R
C20 C 0.49571(14) 0.2187(3) 0.4412(3) 0.1098(12) Uani 1 1 d .
H20A H 0.5161 0.1668 0.4853 0.165 Uiso 1 1 calc R
H20B H 0.5116 0.2922 0.4601 0.165 Uiso 1 1 calc R
H20C H 0.5067 0.1995 0.3967 0.165 Uiso 1 1 calc R
N1 N 0.18283(8) -0.20562(12) 0.36249(9) 0.0380(3) Uani 1 1 d .
N2 N 0.19931(7) -0.01889(12) 0.44596(9) 0.0362(3) Uani 1 1 d .
N3 N 0.22496(7) 0.11760(12) 0.31255(9) 0.0348(3) Uani 1 1 d .
N4 N 0.29006(7) 0.15497(13) 0.34705(9) 0.0397(3) Uani 1 1 d .
N5 N -0.04226(11) 0.3343(2) 0.12471(16) 0.0776(7) Uani 1 1 d .
N6 N 0.39782(9) 0.10191(17) 0.39379(13) 0.0573(5) Uani 1 1 d D
H6A H 0.4268(11) 0.0516(17) 0.4052(16) 0.069 Uiso 1 1 d D
O1 O 0.11959(7) -0.03463(11) 0.23902(9) 0.0482(3) Uani 1 1 d .
O2 O -0.10236(9) 0.31921(18) 0.09373(14) 0.0924(7) Uani 1 1 d .
O3 O -0.01665(12) 0.42640(19) 0.1308(2) 0.1292(11) Uani 1 1 d .
S1 S 0.31585(3) -0.06815(4) 0.34627(4) 0.04754(13) Uani 1 1 d .
Zn1 Zn 0.207522(11) -0.047182(16) 0.333855(12) 0.03550(7) Uani 1 1 d .

loop_
_atom_site_aniso_label
_atom_site_aniso_U_11
_atom_site_aniso_U_22
_atom_site_aniso_U_33
_atom_site_aniso_U_23
_atom_site_aniso_U_13
_atom_site_aniso_U_12
C1 0.0676(14) 0.0373(10) 0.0536(12) -0.0046(9) 0.0253(11) 0.0021(10)
C2 0.0686(15) 0.0350(11) 0.0742(15) -0.0070(10) 0.0187(12) -0.0054(10)
C3 0.0514(13) 0.0395(11) 0.0846(17) 0.0128(11) 0.0188(12) -0.0126(9)
C4 0.0409(10) 0.0500(12) 0.0564(12) 0.0150(9) 0.0190(9) -0.0064(9)
C5 0.0284(8) 0.0391(9) 0.0371(8) 0.0085(7) 0.0124(7) 0.0005(7)
C6 0.0306(8) 0.0454(10) 0.0345(8) 0.0033(7) 0.0156(7) 0.0010(7)
C7 0.0605(13) 0.0751(16) 0.0467(11) 0.0004(11) 0.0331(10) -0.0078(12)
C8 0.0722(16) 0.0940(19) 0.0463(12) -0.0148(13) 0.0367(12) -0.0002(14)
C9 0.0602(13) 0.0626(14) 0.0487(11) -0.0189(11) 0.0225(10) 0.0058(11)
C10 0.0530(12) 0.0391(10) 0.0466(10) -0.0044(8) 0.0218(9) 0.0028(9)
C11 0.0440(10) 0.0386(9) 0.0391(9) 0.0047(7) 0.0187(8) 0.0005(8)
C12 0.0468(11) 0.0507(12) 0.0593(13) 0.0008(10) 0.0154(10) -0.0072(9)
C13 0.0384(11) 0.0695(15) 0.0591(13) 0.0055(11) 0.0123(10) 0.0031(10)
C14 0.0441(11) 0.0532(12) 0.0612(13) 0.0092(10) 0.0200(10) 0.0156(9)
C15 0.0465(11) 0.0384(10) 0.0583(12) 0.0063(9) 0.0237(10) 0.0071(8)
C16 0.0402(9) 0.0350(9) 0.0418(9) 0.0069(7) 0.0204(8) 0.0042(7)
C17 0.0432(10) 0.0297(8) 0.0461(10) 0.0050(7) 0.0227(8) 0.0004(7)
C18 0.0431(10) 0.0428(10) 0.0411(9) 0.0037(8) 0.0214(8) 0.0035(8)
C19 0.0464(13) 0.0676(16) 0.0835(18) -0.0047(13) 0.0174(12) -0.0093(11)
C20 0.0532(17) 0.111(3) 0.156(3) -0.011(2) 0.035(2) -0.0184(17)
N1 0.0461(9) 0.0307(7) 0.0384(7) 0.0025(6) 0.0189(7) 0.0015(6)
N2 0.0406(8) 0.0346(7) 0.0362(7) -0.0005(6) 0.0190(6) 0.0031(6)
N3 0.0372(7) 0.0316(7) 0.0384(7) 0.0043(6) 0.0187(6) 0.0010(6)
N4 0.0374(8) 0.0361(8) 0.0447(8) 0.0024(6) 0.0165(7) 0.0002(6)
N5 0.0522(12) 0.0683(15) 0.0986(17) 0.0090(13) 0.0184(12) 0.0239(11)
N6 0.0390(9) 0.0535(11) 0.0762(13) 0.0007(10) 0.0212(9) 0.0046(8)
O1 0.0532(8) 0.0325(7) 0.0492(8) 0.0039(6) 0.0123(6) -0.0004(6)
O2 0.0490(10) 0.0945(15) 0.1156(17) 0.0098(12) 0.0171(11) 0.0279(10)
O3 0.0735(14) 0.0546(13) 0.216(3) 0.0119(16) 0.0190(17) 0.0241(11)
S1 0.0521(3) 0.0374(3) 0.0644(3) 0.0045(2) 0.0357(3) 0.0089(2)
Zn1 0.04609(13) 0.02927(11) 0.03685(11) 0.00510(8) 0.02307(9) 0.00292(8)

loop_
_atom_type_symbol
_atom_type_description
_atom_type_scat_dispersion_real
_atom_type_scat_dispersion_imag
_atom_type_scat_source
C C 0.0033 0.0016 'International Tables Vol C Tables 4.2.6.8 and 6.1.1.4'
H H 0.0000 0.0000 'International Tables Vol C Tables 4.2.6.8 and 6.1.1.4'
N N 0.0061 0.0033 'International Tables Vol C Tables 4.2.6.8 and 6.1.1.4'
O O 0.0106 0.0060 'International Tables Vol C Tables 4.2.6.8 and 6.1.1.4'
S S 0.1246 0.1234 'International Tables Vol C Tables 4.2.6.8 and 6.1.1.4'
Zn Zn 0.2839 1.4301 'International Tables Vol C Tables 4.2.6.8 and 6.1.1.4'

loop_
_geom_angle_atom_site_label_1
_geom_angle_atom_site_label_2
_geom_angle_atom_site_label_3
_geom_angle
N1 C1 C2 123.0(2)
N1 C1 H1 118.5
C2 C1 H1 118.5
C3 C2 C1 118.3(2)
C3 C2 H2 120.9
C1 C2 H2 120.9
C2 C3 C4 119.6(2)
C2 C3 H3 120.2
C4 C3 H3 120.2
C3 C4 C5 119.1(2)
C3 C4 H4 120.4
C5 C4 H4 120.4
N1 C5 C4 121.21(18)
N1 C5 C6 115.45(15)
C4 C5 C6 123.33(17)
N2 C6 C7 120.96(18)
N2 C6 C5 115.65(15)
C7 C6 C5 123.39(18)
C8 C7 C6 119.4(2)
C8 C7 H7 120.3
C6 C7 H7 120.3
C9 C8 C7 119.5(2)
C9 C8 H8 120.2
C7 C8 H8 120.2
C8 C9 C10 118.3(2)
C8 C9 H9 120.8
C10 C9 H9 120.8
N2 C10 C9 122.7(2)
N2 C10 H10 118.6
C9 C10 H10 118.6
O1 C11 C12 119.00(18)
O1 C11 C16 123.89(17)
C12 C11 C16 117.10(17)
C13 C12 C11 122.2(2)
C13 C12 H12 118.9
C11 C12 H12 118.9
C12 C13 C14 119.3(2)
C12 C13 H13 120.3
C14 C13 H13 120.3
C15 C14 C13 121.27(19)
C15 C14 N5 119.0(2)
C13 C14 N5 119.7(2)
C14 C15 C16 120.8(2)
C14 C15 H15 119.6
C16 C15 H15 119.6
C15 C16 C11 119.21(17)
C15 C16 C17 116.81(17)
C11 C16 C17 123.91(16)
N3 C17 C16 124.11(16)
N3 C17 H17 117.9
C16 C17 H17 117.9
N4 C18 N6 117.04(18)
N4 C18 S1 127.14(15)
N6 C18 S1 115.76(15)
N6 C19 C20 110.4(2)
N6 C19 H19A 109.6
C20 C19 H19A 109.6
N6 C19 H19B 109.6
C20 C19 H19B 109.6
H19A C19 H19B 108.1
C19 C20 H20A 109.5
C19 C20 H20B 109.5
H20A C20 H20B 109.5
C19 C20 H20C 109.5
H20A C20 H20C 109.5
H20B C20 H20C 109.5
C1 N1 C5 118.68(17)
C1 N1 Zn1 125.24(14)
C5 N1 Zn1 116.03(12)
C10 N2 C6 119.03(16)
C10 N2 Zn1 125.51(13)
C6 N2 Zn1 115.40(12)
C17 N3 N4 116.35(15)
C17 N3 Zn1 125.73(12)
N4 N3 Zn1 117.78(10)
C18 N4 N3 112.48(15)
O2 N5 O3 123.3(2)
O2 N5 C14 118.3(2)
O3 N5 C14 118.4(2)
C18 N6 C19 123.81(19)
C18 N6 H6A 119.4(18)
C19 N6 H6A 116.7(18)
C11 O1 Zn1 127.37(12)
C18 S1 Zn1 92.97(7)
O1 Zn1 N3 87.81(5)
O1 Zn1 N1 90.87(6)
N3 Zn1 N1 172.94(6)
O1 Zn1 N2 110.75(6)
N3 Zn1 N2 96.80(6)
N1 Zn1 N2 77.19(6)
O1 Zn1 S1 133.79(5)
N3 Zn1 S1 81.75(4)
N1 Zn1 S1 104.06(4)
N2 Zn1 S1 115.12(4)

loop_
_geom_bond_atom_site_label_1
_geom_bond_atom_site_label_2
_geom_bond_distance
C1 N1 1.336(2)
C1 C2 1.371(3)
C1 H1 0.9300
C2 C3 1.368(4)
C2 H2 0.9300
C3 C4 1.379(3)
C3 H3 0.9300
C4 C5 1.381(3)
C4 H4 0.9300
C5 N1 1.342(2)
C5 C6 1.486(3)
C6 N2 1.339(2)
C6 C7 1.385(3)
C7 C8 1.376(4)
C7 H7 0.9300
C8 C9 1.371(4)
C8 H8 0.9300
C9 C10 1.374(3)
C9 H9 0.9300
C10 N2 1.339(2)
C10 H10 0.9300
C11 O1 1.291(2)
C11 C12 1.417(3)
C11 C16 1.436(3)
C12 C13 1.366(3)
C12 H12 0.9300
C13 C14 1.383(3)
C13 H13 0.9300
C14 C15 1.369(3)
C14 N5 1.452(3)
C15 C16 1.394(3)
C15 H15 0.9300
C16 C17 1.453(3)
C17 N3 1.277(2)
C17 H17 0.9300
C18 N4 1.313(2)
C18 N6 1.349(3)
C18 S1 1.750(2)
C19 N6 1.454(3)
C19 C20 1.498(3)
C19 H19A 0.9700
C19 H19B 0.9700
C20 H20A 0.9600
C20 H20B 0.9600
C20 H20C 0.9600
N1 Zn1 2.1094(15)
N2 Zn1 2.1270(14)
N3 N4 1.387(2)
N3 Zn1 2.0891(14)
N5 O2 1.225(3)
N5 O3 1.231(3)
N6 H6A 0.844(16)
O1 Zn1 1.9840(14)
S1 Zn1 2.3370(6)
